data_4076638
loop_
_publ_author_name
'Drouin, Samantha D.'
'Amoroso, Dino'
'Yap, Glenn P. A.'
'Fogg, Deryn E.'

_publ_section_title
;
 Multifunctional Ruthenium Catalysts:&#x00A0; A Novel
 Borohydride-Stabilized Polyhydride Complex Containing the Basic,
 Chelating Diphosphine 1,4-Bis(dicyclohexylphosphino)butane and Its
 Application to Hydrogenation and Murai Catalysis
;
_journal_issue 6
_journal_name_full Organometallics
_journal_page_first 1042
_journal_paper_doi 10.1021/om010745t
_journal_volume 21
_journal_year 2002
_chemical_formula_sum 'C44.5 H87 B K2 O P2 Ru'
_chemical_formula_weight 890.16
_chemical_name_systematic
; 
 ? 
;
_space_group_IT_number 2
_symmetry_cell_setting triclinic
_symmetry_space_group_name_Hall '-P 1'
_symmetry_space_group_name_H-M 'P -1'
_atom_sites_solution_hydrogens mixed
_atom_sites_solution_primary direct
_atom_sites_solution_secondary difmap
_audit_creation_method SHELXL-97
_cell_angle_alpha 70.154(3)
_cell_angle_beta 71.340(3)
_cell_angle_gamma 64.262(2)
_cell_formula_units_Z 2
_cell_length_a 12.7045(19)
_cell_length_b 14.274(2)
_cell_length_c 16.288(2)
_cell_measurement_reflns_used 'reflections from 60 data frames'
_cell_measurement_temperature 203(2)
_cell_measurement_theta_max 28.29
_cell_measurement_theta_min 1.47
_cell_volume 2450.2(6)
_computing_cell_refinement 'Bruker SMART'
_computing_data_collection 'Bruker SMART'
_computing_data_reduction 'Bruker SHELXTL'
_computing_molecular_graphics 'Bruker SHELXTL'
_computing_publication_material 'Bruker SHELXTL'
_computing_structure_refinement 'SHELXL-97 (Sheldrick, 1997)'
_computing_structure_solution 'SHELXS-97 (Sheldrick, 1990)'
_diffrn_ambient_temperature 203(2)
_diffrn_measured_fraction_theta_full 1.000
_diffrn_measured_fraction_theta_max 1.000
_diffrn_measurement_device_type 'CCD area detector'
_diffrn_measurement_method 'phi and omega scans'
_diffrn_radiation_monochromator graphite
_diffrn_radiation_source 'fine-focus sealed tube'
_diffrn_radiation_type MoK\a
_diffrn_radiation_wavelength 0.71073
_diffrn_reflns_av_R_equivalents 0.1034
_diffrn_reflns_av_sigmaI/netI 0.2352
_diffrn_reflns_limit_h_max 12
_diffrn_reflns_limit_h_min -11
_diffrn_reflns_limit_k_max 14
_diffrn_reflns_limit_k_min -13
_diffrn_reflns_limit_l_max 16
_diffrn_reflns_limit_l_min 0
_diffrn_reflns_number 21969
_diffrn_reflns_theta_full 20.81
_diffrn_reflns_theta_max 20.81
_diffrn_reflns_theta_min 1.36
_diffrn_standards_decay_% <1
_diffrn_standards_number '50 standard frames at start and end'
_exptl_absorpt_coefficient_mu 0.585
_exptl_absorpt_correction_T_max 0.928076
_exptl_absorpt_correction_T_min 0.760371
_exptl_absorpt_correction_type multi-scan
_exptl_absorpt_process_details 'Blessing,R., Acta Cryst. (1995) A51 33-38.'
_exptl_crystal_colour yellow
_exptl_crystal_density_diffrn 1.207
_exptl_crystal_density_method 'not measured'
_exptl_crystal_description block
_exptl_crystal_F_000 958
_exptl_crystal_size_max 0.10
_exptl_crystal_size_mid 0.08
_exptl_crystal_size_min 0.05
_refine_diff_density_max 0.510
_refine_diff_density_min -0.415
_refine_diff_density_rms 0.071
_refine_ls_extinction_method none
_refine_ls_goodness_of_fit_ref 1.030
_refine_ls_hydrogen_treatment mixed
_refine_ls_matrix_type full
_refine_ls_number_parameters 481
_refine_ls_number_reflns 5141
_refine_ls_number_restraints 477
_refine_ls_restrained_S_all 1.008
_refine_ls_R_factor_all 0.0923
_refine_ls_R_factor_gt 0.0505
_refine_ls_shift/su_max 0.000
_refine_ls_shift/su_mean 0.000
_refine_ls_structure_factor_coef Fsqd
_refine_ls_weighting_details 'calc w=1/[\s^2^(Fo^2^)+(0.0600P)^2^+0.0000P] where P=(Fo^2^+2Fc^2^)/3'
_refine_ls_weighting_scheme calc
_refine_ls_wR_factor_gt 0.1055
_refine_ls_wR_factor_ref 0.1184
_reflns_number_gt 3436
_reflns_number_total 5141
_reflns_threshold_expression >2sigma(I)
_cod_data_source_file om010745t.cif
_cod_data_source_block df031
_cod_depositor_comments
;
The following automatic conversions were performed:

'_symmetry_cell_setting' value 'Triclinic' changed to 'triclinic'
according to /home/saulius/struct/CIF-dictionaries/cif_core.dic
dictionary named 'cif_core.dic' version 2.4.1 from 2010-06-29.

Automatic conversion script
Id: cif_fix_values 1715 2011-07-08 13:25:40Z adriana 
;
_cod_original_sg_symbol_H-M P-1
_cod_original_formula_sum 'C44.50 H87 B K2 O P2 Ru'
_cod_database_code 4076638

loop_
_symmetry_equiv_pos_as_xyz
'x, y, z'
'-x, -y, -z'

loop_
_atom_site_label
_atom_site_type_symbol
_atom_site_fract_x
_atom_site_fract_y
_atom_site_fract_z
_atom_site_U_iso_or_equiv
_atom_site_adp_type
_atom_site_occupancy
_atom_site_symmetry_multiplicity
_atom_site_calc_flag
_atom_site_refinement_flags
_atom_site_disorder_assembly
_atom_site_disorder_group
Ru Ru 0.18132(5) 0.36960(4) 0.29138(4) 0.0369(2) Uani 1 1 d DU . .
H1 H 0.104(4) 0.491(3) 0.244(3) 0.055 Uiso 1 1 d D . .
H2 H 0.252(4) 0.370(4) 0.188(2) 0.055 Uiso 1 1 d D . .
H3 H 0.282(4) 0.416(4) 0.283(4) 0.055 Uiso 1 1 d D . .
B B 0.1489(8) 0.7979(7) 0.2165(6) 0.0477(17) Uani 1 1 d U . .
H4 H 0.140(5) 0.707(5) 0.222(4) 0.072 Uiso 1 1 d . . .
K1 K 0.26817(15) 0.56341(12) 0.13183(10) 0.0584(5) Uani 1 1 d U . .
K2 K 0.06806(16) 0.60663(12) 0.36676(10) 0.0590(5) Uani 1 1 d U . .
O1 O 0.0968(4) 0.3779(4) 0.4844(3) 0.0614(14) Uani 1 1 d U . .
P1 P 0.03093(16) 0.33289(14) 0.27033(12) 0.0425(5) Uani 1 1 d U . .
P2 P 0.31936(16) 0.19620(14) 0.32892(11) 0.0373(5) Uani 1 1 d U . .
C1 C 0.1262(6) 0.3733(5) 0.4076(5) 0.0456(18) Uani 1 1 d U . .
C2 C -0.1473(6) 0.5400(5) 0.2367(5) 0.055(2) Uani 1 1 d U . .
H2A H -0.1309 0.5326 0.1757 0.066 Uiso 1 1 calc R . .
H2B H -0.0930 0.5708 0.2388 0.066 Uiso 1 1 calc R . .
C3 C -0.2757(7) 0.6154(6) 0.2601(5) 0.080(3) Uani 1 1 d U . .
H3A H -0.2864 0.6862 0.2195 0.096 Uiso 1 1 calc R . .
H3B H -0.3298 0.5884 0.2521 0.096 Uiso 1 1 calc R . .
C4 C -0.3073(8) 0.6255(7) 0.3558(6) 0.091(3) Uani 1 1 d U . .
H4A H -0.2577 0.6580 0.3628 0.110 Uiso 1 1 calc R . .
H4B H -0.3911 0.6722 0.3698 0.110 Uiso 1 1 calc R . .
C5 C -0.2873(7) 0.5159(6) 0.4197(5) 0.075(3) Uani 1 1 d U . .
H5A H -0.3418 0.4861 0.4163 0.091 Uiso 1 1 calc R . .
H5B H -0.3045 0.5229 0.4809 0.091 Uiso 1 1 calc R . .
C6 C -0.1580(6) 0.4402(5) 0.3961(5) 0.053(2) Uani 1 1 d U . .
H6A H -0.1043 0.4668 0.4053 0.064 Uiso 1 1 calc R . .
H6B H -0.1478 0.3693 0.4363 0.064 Uiso 1 1 calc R . .
C7 C -0.1235(6) 0.4301(5) 0.3002(5) 0.0485(18) Uani 1 1 d U . .
H7A H -0.1784 0.4013 0.2945 0.058 Uiso 1 1 calc R . .
C8 C -0.0760(6) 0.3284(6) 0.1389(5) 0.060(2) Uani 1 1 d U . .
H8A H -0.0779 0.2569 0.1700 0.073 Uiso 1 1 calc R . .
H8B H -0.1498 0.3810 0.1638 0.073 Uiso 1 1 calc R . .
C9 C -0.0699(7) 0.3467(6) 0.0393(5) 0.070(2) Uani 1 1 d U . .
H9A H -0.1381 0.3373 0.0321 0.084 Uiso 1 1 calc R . .
H9B H -0.0753 0.4204 0.0091 0.084 Uiso 1 1 calc R . .
C10 C 0.0436(7) 0.2708(7) -0.0033(5) 0.073(2) Uani 1 1 d U . .
H10A H 0.0468 0.2880 -0.0674 0.088 Uiso 1 1 calc R . .
H10B H 0.0447 0.1976 0.0220 0.088 Uiso 1 1 calc R . .
C11 C 0.1526(7) 0.2774(7) 0.0115(5) 0.075(2) Uani 1 1 d U . .
H11A H 0.1568 0.3481 -0.0198 0.090 Uiso 1 1 calc R . .
H11B H 0.2251 0.2235 -0.0132 0.090 Uiso 1 1 calc R . .
C12 C 0.1461(6) 0.2584(6) 0.1122(5) 0.058(2) Uani 1 1 d U . .
H12A H 0.1489 0.1854 0.1426 0.070 Uiso 1 1 calc R . .
H12B H 0.2154 0.2656 0.1200 0.070 Uiso 1 1 calc R . .
C13 C 0.0316(6) 0.3383(6) 0.1544(5) 0.0495(18) Uani 1 1 d U . .
H13A H 0.0315 0.4101 0.1190 0.059 Uiso 1 1 calc R . .
C14 C 0.0138(6) 0.2033(5) 0.3315(5) 0.0538(19) Uani 1 1 d U . .
H14A H -0.0685 0.2120 0.3359 0.065 Uiso 1 1 calc R . .
H14B H 0.0659 0.1511 0.2952 0.065 Uiso 1 1 calc R . .
C15 C 0.0413(6) 0.1544(5) 0.4265(5) 0.0531(19) Uani 1 1 d U . .
H15A H 0.0275 0.2128 0.4520 0.064 Uiso 1 1 calc R . .
H15B H -0.0157 0.1198 0.4635 0.064 Uiso 1 1 calc R . .
C16 C 0.1672(6) 0.0730(5) 0.4323(5) 0.0532(19) Uani 1 1 d U . .
H16A H 0.1969 0.0397 0.3816 0.064 Uiso 1 1 calc R . .
H16B H 0.1615 0.0166 0.4865 0.064 Uiso 1 1 calc R . .
C17 C 0.2609(6) 0.1124(5) 0.4333(4) 0.0472(18) Uani 1 1 d U . .
H17A H 0.3291 0.0493 0.4523 0.057 Uiso 1 1 calc R . .
H17B H 0.2270 0.1533 0.4793 0.057 Uiso 1 1 calc R . .
C18 C 0.4578(6) -0.0108(5) 0.2897(4) 0.0477(19) Uani 1 1 d U . .
H18A H 0.4168 -0.0385 0.3491 0.057 Uiso 1 1 calc R . .
H18B H 0.5325 -0.0113 0.2956 0.057 Uiso 1 1 calc R . .
C19 C 0.4863(6) -0.0840(5) 0.2283(5) 0.054(2) Uani 1 1 d U . .
H19A H 0.5415 -0.1554 0.2513 0.064 Uiso 1 1 calc R . .
H19B H 0.4126 -0.0908 0.2287 0.064 Uiso 1 1 calc R . .
C20 C 0.5411(6) -0.0412(6) 0.1339(5) 0.058(2) Uani 1 1 d U . .
H20A H 0.6203 -0.0443 0.1321 0.070 Uiso 1 1 calc R . .
H20B H 0.5508 -0.0864 0.0961 0.070 Uiso 1 1 calc R . .
C21 C 0.4656(7) 0.0719(6) 0.0978(5) 0.058(2) Uani 1 1 d U . .
H21A H 0.3899 0.0739 0.0924 0.069 Uiso 1 1 calc R . .
H21B H 0.5067 0.0988 0.0381 0.069 Uiso 1 1 calc R . .
C22 C 0.4405(6) 0.1435(5) 0.1585(4) 0.0470(18) Uani 1 1 d U . .
H22A H 0.5159 0.1456 0.1602 0.056 Uiso 1 1 calc R . .
H22B H 0.3897 0.2165 0.1340 0.056 Uiso 1 1 calc R . .
C23 C 0.3791(6) 0.1040(5) 0.2529(4) 0.0355(16) Uani 1 1 d U . .
H23A H 0.3079 0.0980 0.2459 0.043 Uiso 1 1 calc R . .
C24 C 0.5305(6) 0.2401(7) 0.2826(5) 0.066(2) Uani 1 1 d U . .
H24A H 0.5544 0.2097 0.2309 0.079 Uiso 1 1 calc R . .
H24B H 0.4810 0.3159 0.2655 0.079 Uiso 1 1 calc R . .
C25 C 0.6416(7) 0.2316(7) 0.3054(5) 0.074(2) Uani 1 1 d U . .
H25A H 0.6962 0.1567 0.3155 0.089 Uiso 1 1 calc R . .
H25B H 0.6824 0.2734 0.2552 0.089 Uiso 1 1 calc R . .
C26 C 0.6106(7) 0.2720(7) 0.3875(5) 0.075(2) Uani 1 1 d U . .
H26A H 0.6841 0.2600 0.4038 0.090 Uiso 1 1 calc R . .
H26B H 0.5646 0.3491 0.3750 0.090 Uiso 1 1 calc R . .
C27 C 0.5389(7) 0.2156(7) 0.4640(5) 0.077(2) Uani 1 1 d U . .
H27A H 0.5162 0.2458 0.5156 0.092 Uiso 1 1 calc R . .
H27B H 0.5883 0.1396 0.4805 0.092 Uiso 1 1 calc R . .
C28 C 0.4270(7) 0.2259(6) 0.4408(5) 0.064(2) Uani 1 1 d U . .
H28A H 0.3742 0.3014 0.4295 0.077 Uiso 1 1 calc R . .
H28B H 0.3844 0.1863 0.4916 0.077 Uiso 1 1 calc R . .
C29 C 0.4557(6) 0.1833(5) 0.3587(4) 0.0445(17) Uani 1 1 d U . .
H29A H 0.5055 0.1062 0.3727 0.053 Uiso 1 1 calc R . .
C30 C 0.1793(9) 0.8553(7) 0.1093(5) 0.084(3) Uani 1 1 d U . .
H30A H 0.0956 0.9061 0.1128 0.101 Uiso 1 1 calc R . .
C31 C 0.1728(11) 0.8269(7) 0.0429(5) 0.118(4) Uani 1 1 d U . .
H31A H 0.0919 0.8264 0.0585 0.141 Uiso 1 1 calc R . .
H31B H 0.2260 0.7515 0.0503 0.141 Uiso 1 1 calc R . .
C32 C 0.1931(8) 0.8700(7) -0.0544(5) 0.093(3) Uani 1 1 d U . .
H32A H 0.1816 0.8263 -0.0827 0.139 Uiso 1 1 calc R . .
H32B H 0.2740 0.8691 -0.0762 0.139 Uiso 1 1 calc R . .
H32C H 0.1371 0.9429 -0.0682 0.139 Uiso 1 1 calc R . .
C33 C 0.2221(8) 0.9473(6) 0.0875(5) 0.085(3) Uani 1 1 d U . .
H33A H 0.2335 0.9778 0.0237 0.127 Uiso 1 1 calc R . .
H33B H 0.2970 0.9208 0.1065 0.127 Uiso 1 1 calc R . .
H33C H 0.1629 1.0018 0.1185 0.127 Uiso 1 1 calc R . .
C34 C 0.0145(7) 0.8590(6) 0.2699(6) 0.0650(19) Uani 1 1 d U . .
H34A H 0.0137 0.8165 0.3322 0.078 Uiso 1 1 calc R . .
C35 C -0.0884(7) 0.8529(7) 0.2465(6) 0.091(3) Uani 1 1 d U . .
H35A H -0.0959 0.8985 0.1866 0.110 Uiso 1 1 calc R . .
H35B H -0.0648 0.7792 0.2425 0.110 Uiso 1 1 calc R . .
C36 C -0.2047(8) 0.8812(9) 0.3022(7) 0.135(4) Uani 1 1 d U . .
H36A H -0.2596 0.8742 0.2767 0.202 Uiso 1 1 calc R . .
H36B H -0.2319 0.9546 0.3064 0.202 Uiso 1 1 calc R . .
H36C H -0.2017 0.8340 0.3612 0.202 Uiso 1 1 calc R . .
C37 C -0.0064(7) 0.9702(6) 0.2762(6) 0.089(3) Uani 1 1 d U . .
H37A H -0.0865 1.0007 0.3095 0.133 Uiso 1 1 calc R . .
H37B H 0.0027 1.0157 0.2167 0.133 Uiso 1 1 calc R . .
H37C H 0.0512 0.9648 0.3064 0.133 Uiso 1 1 calc R . .
C38 C 0.2541(6) 0.7746(6) 0.2648(5) 0.0555(18) Uani 1 1 d U . .
H38A H 0.2606 0.8444 0.2551 0.067 Uiso 1 1 calc R . .
C39 C 0.2328(7) 0.7284(7) 0.3653(5) 0.074(2) Uani 1 1 d U . .
H39A H 0.1493 0.7652 0.3911 0.089 Uiso 1 1 calc R . .
H39B H 0.2455 0.6527 0.3765 0.089 Uiso 1 1 calc R . .
C40 C 0.3107(10) 0.7372(9) 0.4121(6) 0.129(4) Uani 1 1 d U . .
H40A H 0.2925 0.7052 0.4752 0.193 Uiso 1 1 calc R . .
H40B H 0.2964 0.8121 0.4037 0.193 Uiso 1 1 calc R . .
H40C H 0.3938 0.7002 0.3877 0.193 Uiso 1 1 calc R . .
C41 C 0.3805(7) 0.6989(8) 0.2251(6) 0.110(4) Uani 1 1 d U . .
H41A H 0.4387 0.6902 0.2564 0.165 Uiso 1 1 calc R . .
H41B H 0.4030 0.7302 0.1623 0.165 Uiso 1 1 calc R . .
H41C H 0.3779 0.6297 0.2321 0.165 Uiso 1 1 calc R . .
C42 C 0.5121(8) 0.3965(7) 0.0398(6) 0.069(2) Uani 1 1 d U . .
H42A H 0.5211 0.3246 0.0669 0.082 Uiso 1 1 calc R . .
C43 C 0.4469(7) 0.4510(8) -0.0257(6) 0.068(2) Uani 1 1 d U . .
H43A H 0.4103 0.4177 -0.0427 0.081 Uiso 0.50 1 calc PR A 2
C44 C 0.4359(7) 0.5568(8) -0.0667(5) 0.072(2) Uani 1 1 d U . .
H44A H 0.3928 0.5955 -0.1126 0.086 Uiso 1 1 calc R . .
C45 C 0.3830(15) 0.4049(15) -0.0512(11) 0.097(6) Uani 0.50 1 d PU B 1
H45A H 0.3997 0.3309 -0.0182 0.146 Uiso 0.50 1 calc PR B 1
H45B H 0.4091 0.4079 -0.1146 0.146 Uiso 0.50 1 calc PR B 1
H45C H 0.2980 0.4451 -0.0379 0.146 Uiso 0.50 1 calc PR B 1

loop_
_atom_site_aniso_label
_atom_site_aniso_U_11
_atom_site_aniso_U_22
_atom_site_aniso_U_33
_atom_site_aniso_U_23
_atom_site_aniso_U_13
_atom_site_aniso_U_12
Ru 0.0419(4) 0.0255(3) 0.0380(4) -0.0087(3) -0.0009(3) -0.0117(3)
B 0.062(4) 0.034(4) 0.054(4) -0.007(3) -0.017(4) -0.022(4)
K1 0.0746(13) 0.0416(10) 0.0474(11) -0.0145(8) 0.0133(9) -0.0259(10)
K2 0.0829(13) 0.0433(10) 0.0469(11) -0.0181(8) 0.0124(9) -0.0319(10)
O1 0.071(4) 0.055(3) 0.044(3) -0.015(2) 0.003(3) -0.018(3)
P1 0.0433(12) 0.0327(11) 0.0479(12) -0.0134(10) -0.0022(10) -0.0127(10)
P2 0.0397(12) 0.0302(11) 0.0349(11) -0.0086(9) 0.0008(9) -0.0117(9)
C1 0.052(5) 0.034(3) 0.044(4) -0.015(3) 0.004(4) -0.015(3)
C2 0.048(4) 0.044(4) 0.057(5) -0.015(4) -0.015(4) 0.003(4)
C3 0.057(5) 0.061(5) 0.081(5) -0.018(5) -0.011(5) 0.014(4)
C4 0.072(6) 0.066(5) 0.084(6) -0.025(5) -0.008(5) 0.021(5)
C5 0.055(5) 0.063(5) 0.076(5) -0.029(4) 0.006(4) 0.003(4)
C6 0.041(4) 0.042(4) 0.058(4) -0.013(4) 0.001(4) -0.005(3)
C7 0.038(4) 0.049(4) 0.059(5) -0.017(4) -0.007(4) -0.015(3)
C8 0.049(4) 0.066(5) 0.077(5) -0.030(5) -0.013(4) -0.020(4)
C9 0.074(5) 0.075(6) 0.081(6) -0.033(5) -0.022(5) -0.029(5)
C10 0.078(6) 0.080(6) 0.069(6) -0.032(5) -0.027(5) -0.015(5)
C11 0.073(5) 0.094(7) 0.062(5) -0.038(5) -0.013(5) -0.020(5)
C12 0.055(4) 0.062(5) 0.057(5) -0.026(4) -0.010(4) -0.013(4)
C13 0.040(4) 0.043(4) 0.065(4) -0.020(4) -0.015(3) -0.007(4)
C14 0.047(5) 0.040(4) 0.076(5) -0.017(4) -0.003(4) -0.021(4)
C15 0.054(4) 0.040(4) 0.059(5) -0.006(4) 0.008(4) -0.029(4)
C16 0.060(5) 0.031(4) 0.050(5) -0.001(4) 0.007(4) -0.020(4)
C17 0.055(5) 0.037(4) 0.034(4) -0.006(3) -0.003(3) -0.009(4)
C18 0.046(5) 0.031(4) 0.052(4) -0.008(3) -0.004(4) -0.008(3)
C19 0.044(5) 0.042(4) 0.069(5) -0.024(4) -0.004(4) -0.008(4)
C20 0.051(5) 0.054(5) 0.066(5) -0.034(4) -0.002(4) -0.009(4)
C21 0.061(5) 0.060(5) 0.050(5) -0.029(4) 0.002(4) -0.018(4)
C22 0.054(5) 0.044(4) 0.038(4) -0.011(3) -0.004(4) -0.015(4)
C23 0.036(4) 0.029(3) 0.041(4) -0.011(3) 0.000(3) -0.015(3)
C24 0.054(5) 0.104(7) 0.051(5) -0.022(5) -0.004(4) -0.042(5)
C25 0.057(5) 0.103(7) 0.074(5) -0.031(5) -0.001(4) -0.041(5)
C26 0.074(6) 0.093(7) 0.073(6) -0.023(5) -0.021(5) -0.037(5)
C27 0.087(6) 0.108(7) 0.056(5) -0.031(5) -0.018(4) -0.042(6)
C28 0.064(5) 0.081(6) 0.049(5) -0.022(4) -0.010(4) -0.025(5)
C29 0.056(4) 0.044(4) 0.036(4) -0.008(3) -0.010(3) -0.020(4)
C30 0.143(8) 0.089(5) 0.059(4) 0.004(4) -0.026(5) -0.089(6)
C31 0.258(12) 0.057(4) 0.053(4) -0.007(4) -0.019(7) -0.084(6)
C32 0.098(7) 0.087(6) 0.052(5) 0.007(5) -0.015(5) -0.015(6)
C33 0.125(8) 0.065(6) 0.074(6) -0.001(5) -0.014(6) -0.060(6)
C34 0.069(4) 0.042(3) 0.089(6) -0.029(3) -0.022(4) -0.011(4)
C35 0.054(4) 0.073(4) 0.121(8) -0.012(5) -0.028(5) -0.001(4)
C36 0.062(6) 0.156(10) 0.153(11) -0.033(8) -0.017(6) -0.015(6)
C37 0.093(7) 0.047(5) 0.102(7) -0.031(5) 0.002(6) -0.009(5)
C38 0.056(4) 0.059(5) 0.055(4) -0.017(4) -0.005(4) -0.025(4)
C39 0.086(6) 0.092(6) 0.065(5) -0.016(4) -0.024(4) -0.047(5)
C40 0.183(11) 0.186(12) 0.080(7) -0.012(7) -0.036(7) -0.131(10)
C41 0.056(5) 0.162(10) 0.106(7) -0.069(7) -0.009(5) -0.011(6)
C42 0.064(6) 0.053(5) 0.073(6) -0.010(4) 0.014(4) -0.030(4)
C43 0.059(6) 0.085(5) 0.058(5) -0.035(4) 0.027(4) -0.038(5)
C44 0.056(6) 0.088(5) 0.045(4) -0.005(4) 0.009(4) -0.025(5)
C45 0.085(13) 0.150(16) 0.078(13) -0.074(11) 0.033(9) -0.063(12)

loop_
_atom_type_symbol
_atom_type_description
_atom_type_scat_dispersion_real
_atom_type_scat_dispersion_imag
_atom_type_scat_source
C C 0.0033 0.0016 'International Tables Vol C Tables 4.2.6.8 and 6.1.1.4'
H H 0.0000 0.0000 'International Tables Vol C Tables 4.2.6.8 and 6.1.1.4'
O O 0.0106 0.0060 'International Tables Vol C Tables 4.2.6.8 and 6.1.1.4'
P P 0.1023 0.0942 'International Tables Vol C Tables 4.2.6.8 and 6.1.1.4'
Ru Ru -1.2594 0.8363 'International Tables Vol C Tables 4.2.6.8 and 6.1.1.4'
K K 0.2009 0.2494 'International Tables Vol C Tables 4.2.6.8 and 6.1.1.4'
B B 0.0013 0.0007 'International Tables Vol C Tables 4.2.6.8 and 6.1.1.4'

loop_
_geom_angle_atom_site_label_1
_geom_angle_atom_site_label_2
_geom_angle_atom_site_label_3
_geom_angle
_geom_angle_site_symmetry_1
_geom_angle_site_symmetry_3
C1 Ru P1 98.8(2) . .
C1 Ru P2 90.9(2) . .
P1 Ru P2 100.51(7) . .
C1 Ru K1 123.4(2) . .
P1 Ru K1 117.01(6) . .
P2 Ru K1 120.76(5) . .
C1 Ru K2 56.8(2) . .
P1 Ru K2 112.29(6) . .
P2 Ru K2 136.03(6) . .
K1 Ru K2 69.17(4) . .
C38 B C34 113.4(6) . .
C38 B C30 110.5(6) . .
C34 B C30 114.7(7) . .
C38 B K2 92.1(4) . .
C34 B K2 74.6(4) . .
C30 B K2 146.9(5) . .
C38 B K1 100.5(4) . .
C34 B K1 131.2(5) . .
C30 B K1 82.1(4) . .
K2 B K1 69.89(16) . .
C43 K1 C42 24.5(2) . .
C43 K1 C44 24.9(2) . .
C42 K1 C44 42.8(2) . .
C43 K1 C31 106.6(2) . .
C42 K1 C31 122.4(2) . .
C44 K1 C31 82.3(2) . .
C43 K1 C42 42.42(19) . 2_665
C42 K1 C42 48.5(3) . 2_665
C44 K1 C42 23.63(18) . 2_665
C31 K1 C42 74.4(2) . 2_665
C43 K1 C44 42.5(2) . 2_665
C42 K1 C44 23.62(18) . 2_665
C44 K1 C44 49.1(3) . 2_665
C31 K1 C44 112.3(3) . 2_665
C42 K1 C44 41.43(19) 2_665 2_665
C43 K1 Ru 105.50(17) . .
C42 K1 Ru 94.63(15) . .
C44 K1 Ru 130.11(18) . .
C31 K1 Ru 142.33(19) . .
C42 K1 Ru 143.12(15) 2_665 .
C44 K1 Ru 104.56(16) 2_665 .
C43 K1 C43 49.2(3) . 2_665
C42 K1 C43 41.57(19) . 2_665
C44 K1 C43 41.7(2) . 2_665
C31 K1 C43 88.7(3) . 2_665
C42 K1 C43 23.26(19) 2_665 2_665
C44 K1 C43 23.66(19) 2_665 2_665
Ru K1 C43 127.62(18) . 2_665
C43 K1 B 145.4(2) . .
C42 K1 B 143.9(2) . .
C44 K1 B 121.3(2) . .
C31 K1 B 44.89(19) . .
C42 K1 B 103.5(2) 2_665 .
C44 K1 B 120.8(2) 2_665 .
Ru K1 B 108.58(14) . .
C43 K1 B 103.1(2) 2_665 .
C43 K1 K2 161.81(18) . .
C42 K1 K2 141.52(17) . .
C44 K1 K2 172.79(19) . .
C31 K1 K2 91.50(16) . .
C42 K1 K2 150.36(17) 2_665 .
C44 K1 K2 131.48(16) 2_665 .
Ru K1 K2 57.02(3) . .
C43 K1 K2 135.02(16) 2_665 .
B K1 K2 51.56(14) . .
O1 K2 C1 90.98(18) 2_566 .
O1 K2 O1 71.43(16) 2_566 .
C1 K2 O1 22.68(14) . .
O1 K2 C39 106.01(18) 2_566 .
C1 K2 C39 127.7(2) . .
O1 K2 C39 121.23(18) . .
O1 K2 C34 100.46(18) 2_566 .
C1 K2 C34 165.3(2) . .
O1 K2 C34 171.55(17) . .
C39 K2 C34 57.8(2) . .
O1 K2 B 128.04(19) 2_566 .
C1 K2 B 141.0(2) . .
O1 K2 B 157.54(19) . .
C39 K2 B 48.2(2) . .
C34 K2 B 29.1(2) . .
O1 K2 C35 94.26(19) 2_566 .
C1 K2 C35 145.0(2) . .
O1 K2 C35 153.41(19) . .
C39 K2 C35 83.8(2) . .
C34 K2 C35 25.93(18) . .
B K2 C35 46.9(2) . .
O1 K2 Ru 118.45(11) 2_566 .
C1 K2 Ru 30.73(14) . .
O1 K2 Ru 53.37(9) . .
C39 K2 Ru 123.72(16) . .
C34 K2 Ru 134.87(14) . .
B K2 Ru 112.35(15) . .
C35 K2 Ru 122.62(17) . .
O1 K2 K1 167.59(13) 2_566 .
C1 K2 K1 83.42(14) . .
O1 K2 K1 104.89(10) . .
C39 K2 K1 86.11(14) . .
C34 K2 K1 83.54(14) . .
B K2 K1 58.54(15) . .
C35 K2 K1 84.21(16) . .
Ru K2 K1 53.81(3) . .
O1 K2 K2 38.96(10) 2_566 2_566
C1 K2 K2 52.97(14) . 2_566
O1 K2 K2 32.48(9) . 2_566
C39 K2 K2 120.00(15) . 2_566
C34 K2 K2 139.37(15) . 2_566
B K2 K2 164.16(16) . 2_566
C35 K2 K2 129.44(16) . 2_566
Ru K2 K2 82.77(4) . 2_566
K1 K2 K2 136.35(6) . 2_566
C1 O1 K2 149.9(5) . 2_566
C1 O1 K2 71.8(4) . .
K2 O1 K2 108.57(16) 2_566 .
C14 P1 C13 101.6(3) . .
C14 P1 C7 101.8(3) . .
C13 P1 C7 99.6(3) . .
C14 P1 Ru 118.8(2) . .
C13 P1 Ru 117.5(2) . .
C7 P1 Ru 114.6(2) . .
C17 P2 C29 99.3(3) . .
C17 P2 C23 100.2(3) . .
C29 P2 C23 103.3(3) . .
C17 P2 Ru 113.3(2) . .
C29 P2 Ru 116.7(2) . .
C23 P2 Ru 120.8(2) . .
O1 C1 Ru 175.0(6) . .
O1 C1 K2 85.5(4) . .
Ru C1 K2 92.5(3) . .
C7 C2 C3 111.9(6) . .
C4 C3 C2 111.3(7) . .
C5 C4 C3 110.2(7) . .
C4 C5 C6 110.4(6) . .
C7 C6 C5 112.3(6) . .
C2 C7 C6 110.3(6) . .
C2 C7 P1 113.2(5) . .
C6 C7 P1 113.7(5) . .
C9 C8 C13 111.5(6) . .
C10 C9 C8 111.7(7) . .
C9 C10 C11 111.3(6) . .
C10 C11 C12 110.8(6) . .
C13 C12 C11 111.3(6) . .
C12 C13 C8 108.6(5) . .
C12 C13 P1 112.7(5) . .
C8 C13 P1 117.4(5) . .
C15 C14 P1 117.8(5) . .
C16 C15 C14 115.7(6) . .
C15 C16 C17 118.1(6) . .
C16 C17 P2 118.7(5) . .
C23 C18 C19 111.3(6) . .
C20 C19 C18 112.0(6) . .
C21 C20 C19 111.7(6) . .
C20 C21 C22 111.0(6) . .
C23 C22 C21 111.9(6) . .
C22 C23 C18 108.8(5) . .
C22 C23 P2 116.4(4) . .
C18 C23 P2 115.6(4) . .
C25 C24 C29 113.8(6) . .
C26 C25 C24 111.1(6) . .
C27 C26 C25 110.7(7) . .
C26 C27 C28 112.0(7) . .
C27 C28 C29 112.0(6) . .
C24 C29 C28 108.1(6) . .
C24 C29 P2 112.8(5) . .
C28 C29 P2 112.5(5) . .
C31 C30 C33 118.2(7) . .
C31 C30 B 126.0(7) . .
C33 C30 B 115.8(6) . .
C30 C31 C32 133.0(8) . .
C30 C31 K1 96.6(6) . .
C32 C31 K1 121.4(6) . .
C35 C34 C37 114.0(7) . .
C35 C34 B 116.2(6) . .
C37 C34 B 114.0(7) . .
C35 C34 K2 84.0(5) . .
C37 C34 K2 148.5(6) . .
B C34 K2 76.3(4) . .
C36 C35 C34 120.5(9) . .
C36 C35 K2 103.4(6) . .
C34 C35 K2 70.1(4) . .
C39 C38 C41 106.3(7) . .
C39 C38 B 115.7(6) . .
C41 C38 B 114.4(6) . .
C40 C39 C38 114.6(7) . .
C40 C39 K2 147.5(6) . .
C38 C39 K2 95.6(4) . .
C44 C42 C43 121.9(9) 2_665 .
C44 C42 K1 82.7(5) 2_665 .
C43 C42 K1 75.5(5) . .
C44 C42 K1 74.3(5) 2_665 2_665
C43 C42 K1 81.3(5) . 2_665
K1 C42 K1 131.5(3) . 2_665
C42 C43 C44 118.7(8) . .
C42 C43 C45 122.8(12) . .
C44 C43 C45 118.5(12) . .
C42 C43 K1 80.0(5) . .
C44 C43 K1 80.1(4) . .
C45 C43 K1 107.0(7) . .
C42 C43 K1 75.4(5) . 2_665
C44 C43 K1 75.6(4) . 2_665
C45 C43 K1 122.2(7) . 2_665
K1 C43 K1 130.8(3) . 2_665
C42 C44 C43 119.5(8) 2_665 .
C42 C44 K1 82.0(5) 2_665 .
C43 C44 K1 75.0(4) . .
C42 C44 K1 73.7(5) 2_665 2_665
C43 C44 K1 80.8(5) . 2_665
K1 C44 K1 130.9(3) . 2_665

loop_
_geom_bond_atom_site_label_1
_geom_bond_atom_site_label_2
_geom_bond_distance
_geom_bond_site_symmetry_2
Ru C1 1.807(7) .
Ru P1 2.335(2) .
Ru P2 2.3375(19) .
Ru K1 3.3998(17) .
Ru K2 3.5337(16) .
B C38 1.620(11) .
B C34 1.645(11) .
B C30 1.656(11) .
B K2 3.284(8) .
B K1 3.577(8) .
K1 C43 3.197(7) .
K1 C42 3.251(8) .
K1 C44 3.260(7) .
K1 C31 3.343(8) .
K1 C42 3.353(8) 2_665
K1 C44 3.360(8) 2_665
K1 C43 3.424(8) 2_665
K1 K2 3.937(2) .
K2 O1 2.650(5) 2_566
K2 C1 2.958(6) .
K2 O1 3.103(5) .
K2 C39 3.241(8) .
K2 C34 3.260(8) .
K2 C35 3.448(9) .
K2 K2 4.679(3) 2_566
O1 C1 1.201(7) .
O1 K2 2.650(5) 2_566
P1 C14 1.850(7) .
P1 C13 1.860(7) .
P1 C7 1.869(7) .
P2 C17 1.859(6) .
P2 C29 1.862(7) .
P2 C23 1.864(6) .
C2 C7 1.520(9) .
C2 C3 1.524(9) .
C3 C4 1.521(10) .
C4 C5 1.521(10) .
C5 C6 1.533(9) .
C6 C7 1.520(9) .
C8 C9 1.534(9) .
C8 C13 1.538(9) .
C9 C10 1.499(9) .
C10 C11 1.525(10) .
C11 C12 1.549(9) .
C12 C13 1.530(9) .
C14 C15 1.550(9) .
C15 C16 1.525(9) .
C16 C17 1.529(9) .
C18 C23 1.529(8) .
C18 C19 1.540(8) .
C19 C20 1.506(9) .
C20 C21 1.498(9) .
C21 C22 1.527(8) .
C22 C23 1.522(8) .
C24 C25 1.517(9) .
C24 C29 1.527(9) .
C25 C26 1.505(9) .
C26 C27 1.503(10) .
C27 C28 1.519(10) .
C28 C29 1.530(9) .
C30 C31 1.315(10) .
C30 C33 1.524(9) .
C31 C32 1.472(10) .
C34 C35 1.516(10) .
C34 C37 1.525(9) .
C35 C36 1.429(11) .
C38 C39 1.525(9) .
C38 C41 1.571(10) .
C39 C40 1.494(10) .
C42 C44 1.357(11) 2_665
C42 C43 1.368(11) .
C42 K1 3.353(8) 2_665
C43 C44 1.392(11) .
C43 C45 1.459(17) .
C43 K1 3.424(8) 2_665
C44 C42 1.357(11) 2_665
C44 K1 3.360(8) 2_665
